data_7027562
loop_
_publ_author_name
'Al-Juaid, Salih S.'
'Eaborn, Colin'
'El-Hamruni, Salima'
'Farook, Adam'
'Hitchcock, Peter B.'
'Hopman, Martijn'
'Smith, J. David'
'Clegg, William'
'Izod, Keith'
'O&#x2019;Shaughnessy, Paul'

_publ_section_title
;
 Tris(triorganosilyl)methyl derivatives of potassium and lithium bearing
 dimethylamino or methoxy substituents at silicon. Crystal structures of
 KC(SiMe3)2(SiMe2NMe2), KC(SiMe2NMe2)3 and [LiC(SiMe3)(SiMe2OMe)2]2
;
_journal_issue 18
_journal_name_full 'Journal of the Chemical Society, Dalton Transactions'
_journal_page_first 3267
_journal_paper_doi 10.1039/a904043i
_journal_year 1999
_chemical_formula_structural '[K{C(SiMe2NMe2)3}]n'
_chemical_formula_sum 'C13 H36 K N3 Si3'
_chemical_formula_weight 357.82
_chemical_name_systematic
; 
 ? 
;
_space_group_IT_number 9
_symmetry_cell_setting monoclinic
_symmetry_space_group_name_Hall 'C -2yc'
_symmetry_space_group_name_H-M 'C 1 c 1'
_atom_sites_solution_hydrogens geom
_atom_sites_solution_primary direct
_atom_sites_solution_secondary difmap
_audit_creation_method SHELXL
_cell_angle_alpha 90.00
_cell_angle_beta 99.67(2)
_cell_angle_gamma 90.00
_cell_formula_units_Z 4
_cell_length_a 16.219(5)
_cell_length_b 9.486(2)
_cell_length_c 13.656(4)
_cell_measurement_reflns_used 25
_cell_measurement_temperature 173(2)
_cell_measurement_theta_max 10
_cell_measurement_theta_min 7
_cell_volume 2071.2(10)
_computing_cell_refinement 'Enraf-Nonius CAD4'
_computing_data_collection 'Enraf-Nonius CAD4'
_computing_molecular_graphics 'CAMERON (Watkin and Pearce,1993)'
_computing_publication_material SHELXL-93
_computing_structure_refinement 'SHELXL-93 (Sheldrick, 1993)'
_computing_structure_solution 'SHELXS-86 (Sheldrick, 1990)'
_diffrn_ambient_temperature 173(2)
_diffrn_measurement_device ' Enraf-Nonius CAD4'
_diffrn_measurement_method \w--2\q
_diffrn_radiation_monochromator graphite
_diffrn_radiation_source 'fine-focus sealed tube'
_diffrn_radiation_type MoK\a
_diffrn_radiation_wavelength 0.71073
_diffrn_reflns_av_R_equivalents 0.0000
_diffrn_reflns_av_sigmaI/netI 0.0374
_diffrn_reflns_limit_h_max 19
_diffrn_reflns_limit_h_min 0
_diffrn_reflns_limit_k_max 11
_diffrn_reflns_limit_k_min 0
_diffrn_reflns_limit_l_max 15
_diffrn_reflns_limit_l_min -16
_diffrn_reflns_number 1881
_diffrn_reflns_theta_max 24.97
_diffrn_reflns_theta_min 2.50
_diffrn_standards_decay_% 0
_diffrn_standards_interval_time 120
_diffrn_standards_number 2
_exptl_absorpt_coefficient_mu 0.427
_exptl_crystal_density_diffrn 1.148
_exptl_crystal_F_000 784
_exptl_crystal_size_max 0.20
_exptl_crystal_size_mid 0.20
_exptl_crystal_size_min 0.20
_refine_diff_density_max 0.449
_refine_diff_density_min -0.266
_refine_diff_density_rms 0.073
_refine_ls_abs_structure_details 'Flack H D (1983), Acta Cryst. A39, 876-881'
_refine_ls_abs_structure_Flack 0.03(10)
_refine_ls_extinction_method none
_refine_ls_goodness_of_fit_all 1.196
_refine_ls_goodness_of_fit_obs 1.198
_refine_ls_hydrogen_treatment riding
_refine_ls_matrix_type full
_refine_ls_number_parameters 181
_refine_ls_number_reflns 1877
_refine_ls_number_restraints 2
_refine_ls_restrained_S_all 1.309
_refine_ls_restrained_S_obs 1.197
_refine_ls_R_factor_all 0.0427
_refine_ls_R_factor_obs 0.0398
_refine_ls_shift/esd_max 0.000
_refine_ls_shift/esd_mean 0.000
_refine_ls_structure_factor_coef Fsqd
_refine_ls_weighting_details 'w=1/[\s^2^(Fo^2^)+(0.0454P)^2^+6.3977P] where P=(Fo^2^+2Fc^2^)/3'
_refine_ls_weighting_scheme calc
_refine_ls_wR_factor_all 0.1316
_refine_ls_wR_factor_obs 0.1182
_reflns_number_observed 1818
_reflns_number_total 1881
_reflns_observed_criterion >2sigma(I)
_cod_data_source_file 904043Isup1.cif
_cod_data_source_block aug597
_cod_depositor_comments
;
The following automatic conversions were performed:

'_refine_ls_weighting_scheme' value 'calc
w=1/[\s^2^(Fo^2^)+(0.0454P)^2^+6.3977P] where P=(Fo^2^+2Fc^2^)/3' was
changed to 'calc'. New tag '_refine_ls_weighting_details' was
created. The value of the new tag was set to
'w=1/[\s^2^(Fo^2^)+(0.0454P)^2^+6.3977P] where P=(Fo^2^+2Fc^2^)/3'.

Automatic conversion script
Id: cif_fix_values 3143 2015-03-26 13:38:13Z robertas 
;
_cod_original_sg_symbol_H-M Cc
_cod_database_code 7027562

loop_
_symmetry_equiv_pos_as_xyz
'x, y, z'
'x, -y, z+1/2'
'x+1/2, y+1/2, z'
'x+1/2, -y+1/2, z+1/2'

loop_
_atom_site_aniso_label
_atom_site_aniso_U_11
_atom_site_aniso_U_22
_atom_site_aniso_U_33
_atom_site_aniso_U_23
_atom_site_aniso_U_13
_atom_site_aniso_U_12
K 0.0345(7) 0.0320(7) 0.0275(7) -0.0063(6) 0.0040(6) -0.0011(6)
Si1 0.0235(8) 0.0145(7) 0.0260(8) -0.0010(6) 0.0054(6) 0.0004(6)
Si2 0.0176(7) 0.0188(7) 0.0253(8) -0.0020(6) 0.0045(6) -0.0023(6)
Si3 0.0171(7) 0.0191(7) 0.0206(7) -0.0003(6) 0.0018(6) 0.0008(6)
N1 0.047(3) 0.024(3) 0.025(3) -0.005(2) 0.005(2) 0.003(2)
N2 0.022(3) 0.046(3) 0.027(3) -0.008(2) 0.003(2) -0.010(2)
N3 0.023(3) 0.031(3) 0.024(3) -0.004(2) 0.007(2) 0.000(2)
C1 0.018(3) 0.014(3) 0.022(3) -0.001(2) 0.003(2) 0.001(2)
C2 0.038(4) 0.020(3) 0.058(4) 0.001(3) 0.014(3) -0.005(3)
C3 0.034(4) 0.024(3) 0.038(4) 0.001(3) 0.006(3) 0.011(3)
C4 0.090(7) 0.044(4) 0.052(5) -0.013(4) 0.032(5) 0.015(5)
C5 0.072(6) 0.041(4) 0.032(4) -0.004(3) -0.010(4) -0.006(4)
C6 0.024(3) 0.030(3) 0.038(3) -0.001(3) 0.012(3) -0.005(3)
C7 0.029(3) 0.020(3) 0.065(5) -0.002(3) 0.009(3) -0.004(3)
C8 0.038(4) 0.059(5) 0.030(3) -0.001(3) 0.000(3) 0.007(3)
C9 0.036(4) 0.084(7) 0.041(4) -0.016(4) 0.002(3) -0.030(4)
C10 0.022(3) 0.037(4) 0.044(4) -0.012(3) 0.002(3) -0.005(3)
C11 0.025(3) 0.025(3) 0.042(4) 0.004(3) 0.011(3) 0.008(2)
C12 0.033(3) 0.038(4) 0.031(3) 0.007(3) 0.007(3) -0.005(3)
C13 0.037(4) 0.055(5) 0.034(4) 0.001(3) 0.011(3) 0.012(3)

loop_
_atom_site_label
_atom_site_type_symbol
_atom_site_fract_x
_atom_site_fract_y
_atom_site_fract_z
_atom_site_U_iso_or_equiv
_atom_site_thermal_displace_type
_atom_site_occupancy
_atom_site_calc_flag
_atom_site_refinement_flags
K K 0.75856(8) 1.04805(14) 0.67279(9) 0.0315(3) Uani 1 d .
Si1 Si 0.75254(10) 0.66789(15) 0.34978(11) 0.0212(3) Uani 1 d .
Si2 Si 0.83065(9) 0.9549(2) 0.42441(11) 0.0204(3) Uani 1 d .
Si3 Si 0.63906(9) 0.9103(2) 0.41923(10) 0.0191(3) Uani 1 d .
N1 N 0.7599(4) 0.6627(6) 0.2209(4) 0.0321(12) Uani 1 d .
N2 N 0.8750(3) 0.9586(6) 0.5536(4) 0.0316(12) Uani 1 d .
N3 N 0.6326(3) 0.8994(5) 0.5477(4) 0.0255(11) Uani 1 d .
C1 C 0.7376(3) 0.8471(5) 0.3917(4) 0.0180(11) Uani 1 d .
C2 C 0.6691(4) 0.5342(7) 0.3663(6) 0.038(2) Uani 1 d .
H2C H 0.6837(4) 0.4423(7) 0.3413(6) 0.056 Uiso 1 calc R
H2B H 0.6150(4) 0.5650(7) 0.3292(6) 0.056 Uiso 1 calc R
H2A H 0.6652(4) 0.5262(7) 0.4369(6) 0.056 Uiso 1 calc R
C3 C 0.8495(4) 0.5758(7) 0.4132(5) 0.0318(14) Uani 1 d .
H3C H 0.8518(4) 0.4808(7) 0.3856(5) 0.048 Uiso 1 calc R
H3B H 0.8483(4) 0.5694(7) 0.4846(5) 0.048 Uiso 1 calc R
H3A H 0.8989(4) 0.6292(7) 0.4025(5) 0.048 Uiso 1 calc R
C4 C 0.8209(7) 0.5709(9) 0.1848(7) 0.059(2) Uani 1 d .
H4C H 0.8743(7) 0.5753(9) 0.2307(7) 0.089 Uiso 1 calc R
H4B H 0.8291(7) 0.6022(9) 0.1188(7) 0.089 Uiso 1 calc R
H4A H 0.8002(7) 0.4736(9) 0.1809(7) 0.089 Uiso 1 calc R
C5 C 0.6807(6) 0.6560(8) 0.1527(5) 0.050(2) Uani 1 d .
H5C H 0.6398(6) 0.7174(8) 0.1767(5) 0.076 Uiso 1 calc R
H5B H 0.6600(6) 0.5587(8) 0.1487(5) 0.076 Uiso 1 calc R
H5A H 0.6890(6) 0.6873(8) 0.0866(5) 0.076 Uiso 1 calc R
C6 C 0.9193(4) 0.9019(7) 0.3568(5) 0.0298(13) Uani 1 d .
H6C H 0.9675(4) 0.9636(7) 0.3775(5) 0.045 Uiso 1 calc R
H6B H 0.9008(4) 0.9107(7) 0.2849(5) 0.045 Uiso 1 calc R
H6A H 0.9353(4) 0.8039(7) 0.3730(5) 0.045 Uiso 1 calc R
C7 C 0.8165(4) 1.1492(7) 0.3940(6) 0.038(2) Uani 1 d .
H7C H 0.8697(4) 1.1985(7) 0.4142(6) 0.057 Uiso 1 calc R
H7B H 0.7742(4) 1.1888(7) 0.4297(6) 0.057 Uiso 1 calc R
H7A H 0.7981(4) 1.1608(7) 0.3224(6) 0.057 Uiso 1 calc R
C8 C 0.8913(5) 0.8272(9) 0.6038(5) 0.043(2) Uani 1 d .
H8C H 0.8422(5) 0.7658(9) 0.5877(5) 0.065 Uiso 1 calc R
H8B H 0.9030(5) 0.8434(9) 0.6757(5) 0.065 Uiso 1 calc R
H8A H 0.9397(5) 0.7820(9) 0.5827(5) 0.065 Uiso 1 calc R
C9 C 0.9492(5) 1.0496(10) 0.5787(6) 0.054(2) Uani 1 d .
H9C H 0.9387(5) 1.1403(10) 0.5445(6) 0.081 Uiso 1 calc R
H9B H 0.9975(5) 1.0037(10) 0.5576(6) 0.081 Uiso 1 calc R
H9A H 0.9609(5) 1.0652(10) 0.6506(6) 0.081 Uiso 1 calc R
C10 C 0.5423(4) 0.8172(7) 0.3518(5) 0.035(2) Uani 1 d .
H10C H 0.4923(4) 0.8588(7) 0.3716(5) 0.052 Uiso 1 calc R
H10B H 0.5452(4) 0.7168(7) 0.3690(5) 0.052 Uiso 1 calc R
H10A H 0.5395(4) 0.8279(7) 0.2799(5) 0.052 Uiso 1 calc R
C11 C 0.6152(4) 1.1029(6) 0.3897(5) 0.0299(13) Uani 1 d .
H11C H 0.5607(4) 1.1270(6) 0.4071(5) 0.045 Uiso 1 calc R
H11B H 0.6139(4) 1.1193(6) 0.3186(5) 0.045 Uiso 1 calc R
H11A H 0.6586(4) 1.1619(6) 0.4281(5) 0.045 Uiso 1 calc R
C12 C 0.6519(4) 0.7621(7) 0.5942(5) 0.0339(15) Uani 1 d .
H12C H 0.7021(4) 0.7235(7) 0.5731(5) 0.051 Uiso 1 calc R
H12B H 0.6048(4) 0.6978(7) 0.5741(5) 0.051 Uiso 1 calc R
H12A H 0.6617(4) 0.7728(7) 0.6666(5) 0.051 Uiso 1 calc R
C13 C 0.5574(5) 0.9586(8) 0.5786(5) 0.041(2) Uani 1 d .
H13C H 0.5450(5) 1.0506(8) 0.5471(5) 0.062 Uiso 1 calc R
H13B H 0.5669(5) 0.9697(8) 0.6510(5) 0.062 Uiso 1 calc R
H13A H 0.5100(5) 0.8948(8) 0.5585(5) 0.062 Uiso 1 calc R

loop_
_atom_type_symbol
_atom_type_description
_atom_type_scat_dispersion_real
_atom_type_scat_dispersion_imag
_atom_type_scat_source
C C 0.0033 0.0016 'International Tables Vol C Tables 4.2.6.8 and 6.1.1.4'
H H 0.0000 0.0000 'International Tables Vol C Tables 4.2.6.8 and 6.1.1.4'
N N 0.0061 0.0033 'International Tables Vol C Tables 4.2.6.8 and 6.1.1.4'
Si Si 0.0817 0.0704 'International Tables Vol C Tables 4.2.6.8 and 6.1.1.4'
K K 0.2009 0.2494 'International Tables Vol C Tables 4.2.6.8 and 6.1.1.4'

loop_
_geom_angle_atom_site_label_1
_geom_angle_atom_site_label_2
_geom_angle_atom_site_label_3
_geom_angle
_geom_angle_site_symmetry_1
_geom_angle_site_symmetry_3
N3 K N1 127.3(2) . 2_575
N3 K N2 89.27(15) . .
N1 K N2 116.5(2) 2_575 .
N3 K Si2 133.90(11) . 2_575
N1 K Si2 77.71(11) 2_575 2_575
N2 K Si2 115.19(12) . 2_575
N1 Si1 C1 111.7(2) . .
N1 Si1 C3 104.6(3) . .
C1 Si1 C3 115.7(3) . .
N1 Si1 C2 105.4(3) . .
C1 Si1 C2 116.8(3) . .
C3 Si1 C2 101.1(3) . .
N2 Si2 C1 115.7(3) . .
N2 Si2 C7 102.1(3) . .
C1 Si2 C7 115.4(3) . .
N2 Si2 C6 105.8(3) . .
C1 Si2 C6 113.4(3) . .
C7 Si2 C6 103.0(3) . .
N2 Si2 K 176.2(2) . 2_574
C1 Si2 K 67.7(2) . 2_574
C7 Si2 K 77.3(2) . 2_574
C6 Si2 K 70.8(2) . 2_574
N3 Si3 C1 112.8(2) . .
N3 Si3 C11 102.8(3) . .
C1 Si3 C11 115.6(3) . .
N3 Si3 C10 105.7(3) . .
C1 Si3 C10 115.7(3) . .
C11 Si3 C10 102.8(3) . .
C5 N1 C4 109.4(6) . .
C5 N1 Si1 115.7(5) . .
C4 N1 Si1 120.6(5) . .
C5 N1 K 85.5(4) . 2_574
C4 N1 K 118.7(5) . 2_574
Si1 N1 K 101.7(2) . 2_574
C8 N2 C9 108.8(6) . .
C8 N2 Si2 117.9(4) . .
C9 N2 Si2 114.7(5) . .
C8 N2 K 94.2(4) . .
C9 N2 K 106.8(4) . .
Si2 N2 K 112.2(2) . .
C12 N3 C13 110.1(5) . .
C12 N3 Si3 115.9(4) . .
C13 N3 Si3 116.9(4) . .
C12 N3 K 95.9(4) . .
C13 N3 K 100.8(4) . .
Si3 N3 K 114.4(2) . .
Si3 C1 Si2 119.4(3) . .
Si3 C1 Si1 122.9(3) . .
Si2 C1 Si1 117.0(3) . .

loop_
_geom_bond_atom_site_label_1
_geom_bond_atom_site_label_2
_geom_bond_distance
_geom_bond_site_symmetry_2
K N3 2.812(5) .
K N1 2.821(6) 2_575
K N2 2.823(5) .
K Si2 3.439(2) 2_575
Si1 N1 1.785(5) .
Si1 C1 1.823(5) .
Si1 C3 1.879(7) .
Si1 C2 1.896(7) .
Si2 N2 1.790(5) .
Si2 C1 1.815(5) .
Si2 C7 1.895(7) .
Si2 C6 1.903(6) .
Si2 K 3.439(2) 2_574
Si3 N3 1.778(5) .
Si3 C1 1.805(6) .
Si3 C11 1.898(6) .
Si3 C10 1.899(6) .
N1 C5 1.456(9) .
N1 C4 1.464(9) .
N1 K 2.821(5) 2_574
N2 C8 1.426(9) .
N2 C9 1.474(9) .
N3 C12 1.460(8) .
N3 C13 1.468(8) .
